data_1515875
loop_
_publ_author_name
'Kandur, Wynne V.'
'Richert, Kathleen J.'
'Rieder, Curtis J.'
'Thomas, Andrew M.'
'Hu, Chunhua'
'Ziller, Joseph W.'
'Woerpel, K. A.'

_publ_section_title
;
 Synthesis and Reactivity of 1,2-Dioxolanes from \b,\g-Epoxy Ketones.
;
_journal_issue 10
_journal_name_full 'Organic letters'
_journal_page_first 2650
_journal_page_last 2653
_journal_paper_doi 10.1021/ol500835f
_journal_volume 16
_journal_year 2014
_chemical_formula_sum 'C13 H18 O5'
_chemical_formula_weight 254.27
_chemical_name_systematic
; 
 ? 
;
_space_group_IT_number 14
_symmetry_cell_setting monoclinic
_symmetry_space_group_name_Hall '-P 2yn'
_symmetry_space_group_name_H-M 'P 1 21/n 1'
_atom_sites_solution_hydrogens difmap
_atom_sites_solution_primary direct
_atom_sites_solution_secondary difmap
_audit_creation_method SHELXTL
_cell_angle_alpha 90.00
_cell_angle_beta 93.8337(7)
_cell_angle_gamma 90.00
_cell_formula_units_Z 4
_cell_length_a 6.1070(4)
_cell_length_b 17.9729(11)
_cell_length_c 11.7273(7)
_cell_measurement_reflns_used 9617
_cell_measurement_temperature 143(2)
_cell_measurement_theta_max 28.23
_cell_measurement_theta_min 2.27
_cell_volume 1284.31(14)
_computing_cell_refinement 'Bruker SMART'
_computing_data_collection 'Bruker SMART'
_computing_data_reduction 'Bruker SAINT'
_computing_molecular_graphics 'Bruker SHELXTL'
_computing_publication_material 'Bruker SHELXTL'
_computing_structure_refinement 'SHELXL-97 (Sheldrick, 2008)'
_computing_structure_solution 'SHELXS-97 (Sheldrick, 2008)'
_diffrn_ambient_temperature 143(2)
_diffrn_measured_fraction_theta_full 1.000
_diffrn_measured_fraction_theta_max 0.952
_diffrn_measurement_device_type 'CCD area detector'
_diffrn_measurement_method 'phi and omega scans'
_diffrn_radiation_monochromator graphite
_diffrn_radiation_source 'fine-focus sealed tube'
_diffrn_radiation_type MoK\a
_diffrn_radiation_wavelength 0.71073
_diffrn_reflns_av_R_equivalents 0.0193
_diffrn_reflns_av_sigmaI/netI 0.0148
_diffrn_reflns_limit_h_max 8
_diffrn_reflns_limit_h_min -8
_diffrn_reflns_limit_k_max 23
_diffrn_reflns_limit_k_min -23
_diffrn_reflns_limit_l_max 15
_diffrn_reflns_limit_l_min -15
_diffrn_reflns_number 14381
_diffrn_reflns_theta_full 25.50
_diffrn_reflns_theta_max 28.23
_diffrn_reflns_theta_min 2.08
_exptl_absorpt_coefficient_mu 0.101
_exptl_absorpt_correction_T_max 0.9815
_exptl_absorpt_correction_T_min 0.9687
_exptl_absorpt_correction_type numerical
_exptl_absorpt_process_details 'Bruker SADABS'
_exptl_crystal_colour colorless
_exptl_crystal_density_diffrn 1.315
_exptl_crystal_density_meas ?
_exptl_crystal_density_method 'not measured'
_exptl_crystal_description prism
_exptl_crystal_F_000 544
_exptl_crystal_size_max 0.32
_exptl_crystal_size_mid 0.27
_exptl_crystal_size_min 0.19
_refine_diff_density_max 0.367
_refine_diff_density_min -0.189
_refine_diff_density_rms 0.040
_refine_ls_extinction_method none
_refine_ls_goodness_of_fit_ref 1.021
_refine_ls_hydrogen_treatment refall
_refine_ls_matrix_type full
_refine_ls_number_parameters 235
_refine_ls_number_reflns 3015
_refine_ls_number_restraints 0
_refine_ls_restrained_S_all 1.021
_refine_ls_R_factor_all 0.0419
_refine_ls_R_factor_gt 0.0365
_refine_ls_shift/su_max 0.000
_refine_ls_shift/su_mean 0.000
_refine_ls_structure_factor_coef Fsqd
_refine_ls_weighting_details 'calc w=1/[\s^2^(Fo^2^)+(0.0544P)^2^+0.4306P] where P=(Fo^2^+2Fc^2^)/3'
_refine_ls_weighting_scheme calc
_refine_ls_wR_factor_gt 0.0949
_refine_ls_wR_factor_ref 0.0996
_reflns_number_gt 2653
_reflns_number_total 3015
_reflns_threshold_expression >2sigma(I)
_cod_data_source_file ol500835f_si_003.cif
_cod_data_source_block kaw153
_cod_depositor_comments
;
The following automatic conversions were performed:

'_symmetry_cell_setting' value 'Monoclinic' changed to 'monoclinic'
according to
/usr/data/users/saulius/crontab/automatic-downloads/rss-feeds/ACS/lib/dictionaries/cif_core.dic
dictionary named 'cif_core.dic' version 2.4.2 from 2011-04-26.

Automatic conversion script
Id: cif_fix_values 2281 2013-09-26 08:29:07Z andrius 

 Adding full bibliography for 1515873--1515880.cif.

The following automatic conversions were performed:

'_exptl_crystal_density_meas' value 'none' was changed to '?' - the
value is perceived as not measured.

Automatic conversion script
Id: cif_fix_values 3008 2015-01-20 13:52:24Z robertas 
;
_cod_original_sg_symbol_H-M P2(1)/n
_cod_database_code 1515875

loop_
_symmetry_equiv_pos_as_xyz
'x, y, z'
'-x+1/2, y+1/2, -z+1/2'
'-x, -y, -z'
'x-1/2, -y-1/2, z-1/2'

loop_
_atom_site_label
_atom_site_type_symbol
_atom_site_fract_x
_atom_site_fract_y
_atom_site_fract_z
_atom_site_U_iso_or_equiv
_atom_site_adp_type
_atom_site_occupancy
_atom_site_symmetry_multiplicity
_atom_site_calc_flag
O1 O 0.78527(13) -0.04653(4) 0.11230(6) 0.02059(18) Uani 1 1 d
O2 O 0.79811(12) 0.02983(4) 0.15898(6) 0.01854(17) Uani 1 1 d
O3 O 0.99938(12) -0.00541(4) 0.32674(7) 0.02075(18) Uani 1 1 d
O4 O 1.16142(13) 0.05300(5) 0.31111(7) 0.02534(19) Uani 1 1 d
O5 O 0.32953(13) 0.00647(5) 0.11765(7) 0.02417(19) Uani 1 1 d
C1 C 0.61610(18) -0.08301(6) 0.17524(9) 0.0202(2) Uani 1 1 d
C2 C 0.64127(18) -0.04683(6) 0.29395(9) 0.0185(2) Uani 1 1 d
C3 C 0.79226(17) 0.01961(6) 0.27878(8) 0.0168(2) Uani 1 1 d
C4 C 0.72235(18) 0.09372(6) 0.32732(9) 0.0177(2) Uani 1 1 d
C5 C 0.7051(2) 0.08894(6) 0.45662(10) 0.0268(3) Uani 1 1 d
C6 C 0.65248(19) 0.16289(6) 0.50871(9) 0.0205(2) Uani 1 1 d
C7 C 0.8069(2) 0.19926(7) 0.58124(10) 0.0288(3) Uani 1 1 d
C8 C 0.7600(3) 0.26827(8) 0.62767(12) 0.0395(3) Uani 1 1 d
C9 C 0.5590(3) 0.30130(7) 0.60219(13) 0.0414(4) Uani 1 1 d
C10 C 0.4030(3) 0.26505(8) 0.53166(13) 0.0370(3) Uani 1 1 d
C11 C 0.4490(2) 0.19639(7) 0.48538(11) 0.0275(3) Uani 1 1 d
C12 C 0.39013(19) -0.07020(7) 0.11518(10) 0.0243(2) Uani 1 1 d
C13 C 0.6735(2) -0.16516(7) 0.17517(11) 0.0287(3) Uani 1 1 d
H4 H 1.203(3) 0.0391(10) 0.2417(16) 0.046(5) Uiso 1 1 d
H5 H 0.285(3) 0.0194(10) 0.0516(18) 0.047(5) Uiso 1 1 d
H2A H 0.505(2) -0.0304(8) 0.3186(11) 0.018(3) Uiso 1 1 d
H2B H 0.709(2) -0.0806(8) 0.3496(13) 0.027(4) Uiso 1 1 d
H4A H 0.586(2) 0.1060(8) 0.2905(12) 0.025(3) Uiso 1 1 d
H4B H 0.824(2) 0.1312(8) 0.3090(11) 0.021(3) Uiso 1 1 d
H5A H 0.594(3) 0.0538(10) 0.4727(15) 0.047(5) Uiso 1 1 d
H5B H 0.844(3) 0.0707(10) 0.4891(15) 0.044(5) Uiso 1 1 d
H7A H 0.948(3) 0.1769(9) 0.5979(14) 0.037(4) Uiso 1 1 d
H8A H 0.864(3) 0.2915(10) 0.6770(16) 0.050(5) Uiso 1 1 d
H9A H 0.528(3) 0.3472(12) 0.6335(17) 0.057(5) Uiso 1 1 d
H10A H 0.261(3) 0.2870(11) 0.5142(15) 0.053(5) Uiso 1 1 d
H11A H 0.338(3) 0.1715(9) 0.4377(14) 0.038(4) Uiso 1 1 d
H12A H 0.394(2) -0.0870(8) 0.0341(12) 0.025(3) Uiso 1 1 d
H12B H 0.283(2) -0.0994(8) 0.1553(12) 0.028(4) Uiso 1 1 d
H13A H 0.664(3) -0.1855(9) 0.0989(14) 0.038(4) Uiso 1 1 d
H13B H 0.572(3) -0.1919(9) 0.2228(15) 0.041(4) Uiso 1 1 d
H13C H 0.818(3) -0.1725(9) 0.2085(13) 0.031(4) Uiso 1 1 d

loop_
_atom_site_aniso_label
_atom_site_aniso_U_11
_atom_site_aniso_U_22
_atom_site_aniso_U_33
_atom_site_aniso_U_23
_atom_site_aniso_U_13
_atom_site_aniso_U_12
O1 0.0253(4) 0.0185(4) 0.0183(4) -0.0032(3) 0.0042(3) -0.0023(3)
O2 0.0240(4) 0.0162(4) 0.0153(4) -0.0003(3) 0.0009(3) -0.0019(3)
O3 0.0188(4) 0.0205(4) 0.0226(4) 0.0019(3) -0.0021(3) 0.0014(3)
O4 0.0184(4) 0.0301(4) 0.0274(4) -0.0053(3) 0.0007(3) -0.0044(3)
O5 0.0228(4) 0.0296(4) 0.0196(4) 0.0012(3) -0.0014(3) 0.0016(3)
C1 0.0245(5) 0.0184(5) 0.0178(5) 0.0000(4) 0.0034(4) -0.0030(4)
C2 0.0219(5) 0.0177(5) 0.0160(5) 0.0009(4) 0.0008(4) -0.0014(4)
C3 0.0180(5) 0.0177(5) 0.0145(5) 0.0015(4) -0.0006(4) 0.0008(4)
C4 0.0195(5) 0.0161(5) 0.0175(5) 0.0016(4) 0.0007(4) 0.0016(4)
C5 0.0465(7) 0.0173(5) 0.0167(5) 0.0002(4) 0.0015(5) 0.0060(5)
C6 0.0280(6) 0.0164(5) 0.0173(5) 0.0010(4) 0.0034(4) 0.0011(4)
C7 0.0300(6) 0.0325(6) 0.0236(6) -0.0044(5) 0.0008(5) -0.0008(5)
C8 0.0549(9) 0.0344(7) 0.0301(7) -0.0128(5) 0.0094(6) -0.0161(6)
C9 0.0679(10) 0.0183(6) 0.0416(8) -0.0036(5) 0.0301(7) 0.0018(6)
C10 0.0403(7) 0.0289(6) 0.0440(7) 0.0103(6) 0.0195(6) 0.0134(6)
C11 0.0275(6) 0.0257(6) 0.0293(6) 0.0051(5) 0.0028(5) 0.0011(5)
C12 0.0260(6) 0.0255(6) 0.0212(5) -0.0018(4) 0.0000(4) -0.0065(4)
C13 0.0417(7) 0.0184(5) 0.0263(6) -0.0015(4) 0.0054(5) 0.0003(5)

loop_
_atom_type_symbol
_atom_type_description
_atom_type_scat_dispersion_real
_atom_type_scat_dispersion_imag
_atom_type_scat_source
C C 0.0033 0.0016 'International Tables Vol C Tables 4.2.6.8 and 6.1.1.4'
H H 0.0000 0.0000 'International Tables Vol C Tables 4.2.6.8 and 6.1.1.4'
O O 0.0106 0.0060 'International Tables Vol C Tables 4.2.6.8 and 6.1.1.4'

loop_
_geom_angle_atom_site_label_1
_geom_angle_atom_site_label_2
_geom_angle_atom_site_label_3
_geom_angle
C1 O1 O2 104.52(7)
C3 O2 O1 104.02(7)
C3 O3 O4 108.34(7)
O3 O4 H4 98.5(11)
C12 O5 H5 108.5(13)
O1 C1 C13 105.35(9)
O1 C1 C12 110.30(9)
C13 C1 C12 110.40(10)
O1 C1 C2 103.67(8)
C13 C1 C2 113.80(9)
C12 C1 C2 112.81(9)
C3 C2 C1 104.50(8)
C3 C2 H2A 110.0(8)
C1 C2 H2A 111.8(8)
C3 C2 H2B 109.8(9)
C1 C2 H2B 111.1(9)
H2A C2 H2B 109.6(12)
O2 C3 O3 110.59(8)
O2 C3 C4 106.46(8)
O3 C3 C4 113.16(8)
O2 C3 C2 105.78(8)
O3 C3 C2 103.57(8)
C4 C3 C2 117.04(9)
C3 C4 C5 111.19(8)
C3 C4 H4A 107.3(9)
C5 C4 H4A 110.6(9)
C3 C4 H4B 109.4(8)
C5 C4 H4B 110.6(8)
H4A C4 H4B 107.6(12)
C6 C5 C4 112.53(9)
C6 C5 H5A 109.3(11)
C4 C5 H5A 109.3(11)
C6 C5 H5B 110.2(10)
C4 C5 H5B 107.0(10)
H5A C5 H5B 108.4(15)
C7 C6 C11 118.50(11)
C7 C6 C5 120.56(11)
C11 C6 C5 120.93(11)
C6 C7 C8 120.62(12)
C6 C7 H7A 119.5(10)
C8 C7 H7A 119.9(10)
C9 C8 C7 120.17(13)
C9 C8 H8A 120.3(11)
C7 C8 H8A 119.5(12)
C8 C9 C10 119.68(12)
C8 C9 H9A 120.0(12)
C10 C9 H9A 120.3(12)
C9 C10 C11 120.32(13)
C9 C10 H10A 120.6(11)
C11 C10 H10A 119.0(11)
C10 C11 C6 120.69(13)
C10 C11 H11A 119.4(10)
C6 C11 H11A 119.9(10)
O5 C12 C1 111.37(9)
O5 C12 H12A 109.4(8)
C1 C12 H12A 108.4(8)
O5 C12 H12B 109.0(9)
C1 C12 H12B 108.0(9)
H12A C12 H12B 110.6(12)
C1 C13 H13A 111.7(10)
C1 C13 H13B 108.6(10)
H13A C13 H13B 109.7(14)
C1 C13 H13C 110.0(9)
H13A C13 H13C 109.1(13)
H13B C13 H13C 107.6(13)

loop_
_geom_bond_atom_site_label_1
_geom_bond_atom_site_label_2
_geom_bond_distance
O1 C1 1.4642(13)
O1 O2 1.4778(10)
O2 C3 1.4197(12)
O3 C3 1.4225(12)
O3 O4 1.4626(11)
O4 H4 0.904(19)
O5 C12 1.4276(14)
O5 H5 0.84(2)
C1 C13 1.5175(15)
C1 C12 1.5243(16)
C1 C2 1.5349(14)
C2 C3 1.5264(14)
C2 H2A 0.946(14)
C2 H2B 0.964(15)
C3 C4 1.5209(14)
C4 C5 1.5293(15)
C4 H4A 0.940(15)
C4 H4B 0.951(14)
C5 C6 1.5064(15)
C5 H5A 0.954(19)
C5 H5B 0.966(18)
C6 C7 1.3903(16)
C6 C11 1.3915(16)
C7 C8 1.3920(19)
C7 H7A 0.962(17)
C8 C9 1.378(2)
C8 H8A 0.930(19)
C9 C10 1.382(2)
C9 H9A 0.93(2)
C10 C11 1.3844(18)
C10 H10A 0.963(19)
C11 H11A 0.959(17)
C12 H12A 1.000(15)
C12 H12B 0.983(15)
C13 H13A 0.964(17)
C13 H13B 0.988(18)
C13 H13C 0.952(16)

loop_
_geom_torsion_atom_site_label_1
_geom_torsion_atom_site_label_2
_geom_torsion_atom_site_label_3
_geom_torsion_atom_site_label_4
_geom_torsion
C1 O1 O2 C3 43.36(9)
O2 O1 C1 C13 -152.89(8)
O2 O1 C1 C12 87.97(9)
O2 O1 C1 C2 -33.06(9)
O1 C1 C2 C3 11.96(10)
C13 C1 C2 C3 125.85(10)
C12 C1 C2 C3 -107.35(10)
O1 O2 C3 O3 76.72(9)
O1 O2 C3 C4 -159.97(7)
O1 O2 C3 C2 -34.79(9)
O4 O3 C3 O2 64.00(10)
O4 O3 C3 C4 -55.34(10)
O4 O3 C3 C2 176.92(7)
C1 C2 C3 O2 14.20(11)
C1 C2 C3 O3 -102.17(9)
C1 C2 C3 C4 132.55(9)
O2 C3 C4 C5 178.71(9)
O3 C3 C4 C5 -59.61(12)
C2 C3 C4 C5 60.73(12)
C3 C4 C5 C6 175.75(10)
C4 C5 C6 C7 -111.89(13)
C4 C5 C6 C11 68.03(15)
C11 C6 C7 C8 -1.17(18)
C5 C6 C7 C8 178.75(11)
C6 C7 C8 C9 0.1(2)
C7 C8 C9 C10 1.0(2)
C8 C9 C10 C11 -0.9(2)
C9 C10 C11 C6 -0.19(19)
C7 C6 C11 C10 1.22(17)
C5 C6 C11 C10 -178.70(11)
O1 C1 C12 O5 -65.96(11)
C13 C1 C12 O5 178.02(9)
C2 C1 C12 O5 49.44(12)
